data_2006358
loop_
_publ_author_name
'Huai-Ming Hu'
'Hong-Sui Sun'
'Chun-Ying Duan'
'Qun Zhao'
'Xiao-Zeng You'

_publ_section_title
;(Carbonato-<i>O</i>,<i>O</i>')bis(1,2-ethanediamine-<i>N</i>,<i>N</i>')cobalt(III)
 Perchlorate
;
_journal_issue 8
_journal_name_full 'Acta Crystallographica Section C'
_journal_page_first 1014
_journal_page_last 1015
_journal_paper_doi 10.1107/S0108270197004083
_journal_volume 53
_journal_year 1997
_chemical_formula_iupac '[Co (C2 H8 N2)2 (C O3)] Cl O4'
_chemical_formula_sum 'C5 H16 Cl Co N4 O7'
_chemical_formula_weight 338.60
_chemical_name_systematic
;
 ?
;
_space_group_IT_number 2
_symmetry_cell_setting triclinic
_symmetry_space_group_name_Hall '-P 1'
_symmetry_space_group_name_H-M 'P -1'
_audit_creation_method SHELXTL
_cell_angle_alpha 74.37(3)
_cell_angle_beta 89.69(3)
_cell_angle_gamma 89.34(3)
_cell_formula_units_Z 2
_cell_length_a 7.3560(10)
_cell_length_b 8.986(2)
_cell_length_c 9.544(2)
_cell_measurement_reflns_used 25
_cell_measurement_temperature 294
_cell_measurement_theta_max 25
_cell_measurement_theta_min 10
_cell_volume 607.5(2)
_computing_cell_refinement XSCANS
_computing_data_collection 'XSCANS (Siemens, 1994)'
_computing_data_reduction XSCANS
_computing_molecular_graphics SHELXTL
_computing_publication_material SHELXTL
_computing_structure_refinement 'SHELXTL (Sheldrick, 1995)'
_computing_structure_solution 'SHELXS86 (Sheldrick, 1990)'
_diffrn_ambient_temperature 293(2)
_diffrn_measurement_device 'Siemens P4'
_diffrn_measurement_method \w
_diffrn_radiation_monochromator graphite
_diffrn_radiation_source 'fine-focus sealed tube'
_diffrn_radiation_type MoK\a
_diffrn_radiation_wavelength 0.71073
_diffrn_reflns_av_R_equivalents 0.0115
_diffrn_reflns_av_sigmaI/netI 0.1070
_diffrn_reflns_limit_h_max 8
_diffrn_reflns_limit_h_min -1
_diffrn_reflns_limit_k_max 10
_diffrn_reflns_limit_k_min -10
_diffrn_reflns_limit_l_max 11
_diffrn_reflns_limit_l_min -11
_diffrn_reflns_number 2452
_diffrn_reflns_theta_max 24.0
_diffrn_reflns_theta_min 1.78
_diffrn_standards_decay_% 0.5
_diffrn_standards_interval_count 100
_diffrn_standards_number 3
_exptl_absorpt_coefficient_mu 1.666
_exptl_absorpt_correction_type none
_exptl_crystal_colour red
_exptl_crystal_density_diffrn 1.851
_exptl_crystal_description cube
_exptl_crystal_F_000 348
_exptl_crystal_size_max 0.28
_exptl_crystal_size_mid 0.26
_exptl_crystal_size_min 0.22
_refine_diff_density_max 1.10
_refine_diff_density_min -0.88
_refine_ls_extinction_method none
_refine_ls_goodness_of_fit_all 1.091
_refine_ls_goodness_of_fit_obs 1.199
_refine_ls_hydrogen_treatment noref
_refine_ls_matrix_type full
_refine_ls_number_parameters 159
_refine_ls_number_reflns 1990
_refine_ls_number_restraints 20
_refine_ls_restrained_S_all 1.141
_refine_ls_restrained_S_obs 1.202
_refine_ls_R_factor_all 0.0859
_refine_ls_R_factor_obs .0672
_refine_ls_shift/esd_max 0.003
_refine_ls_shift/esd_mean 0.001
_refine_ls_structure_factor_coef Fsqd
_refine_ls_weighting_details 'w=1/[\s^2^(Fo^2^)+(0.0803P)^2^] where P=(Fo^2^+2Fc^2^)/3'
_refine_ls_weighting_scheme calc
_refine_ls_wR_factor_all 0.1937
_refine_ls_wR_factor_obs .1752
_reflns_number_observed 1499
_reflns_number_total 1996
_reflns_observed_criterion >2sigma(I)
_cod_data_source_file bm1124.cif
_cod_data_source_block h08
_cod_depositor_comments
;
The following automatic conversions were performed:

'_refine_ls_weighting_scheme' value 'calc
w=1/[\s^2^(Fo^2^)+(0.0803P)^2^] where P=(Fo^2^+2Fc^2^)/3' was changed
to 'calc'. New tag '_refine_ls_weighting_details' was created. The
value of the new tag was set to 'w=1/[\s^2^(Fo^2^)+(0.0803P)^2^]
where P=(Fo^2^+2Fc^2^)/3'.

Automatic conversion script
Id: cif_fix_values 3143 2015-03-26 13:38:13Z robertas 
;
_cod_database_code 2006358

loop_
_symmetry_equiv_pos_as_xyz
'x, y, z'
'-x, -y, -z'

loop_
_atom_site_aniso_label
_atom_site_aniso_U_11
_atom_site_aniso_U_22
_atom_site_aniso_U_33
_atom_site_aniso_U_12
_atom_site_aniso_U_13
_atom_site_aniso_U_23
Co(1) .0099(2) .0504(3) .0159(2) -.0016(2) -.0021(2) -.0057(2)
O(1) .0167(13) .067(2) .0201(12) -.0032(13) -.0003(11) -.0116(12)
O(2) .0140(12) .066(2) .0174(12) -.0055(13) -.0031(11) -.0082(12)
O(3) .0096(12) .069(2) .044(2) -.0050(13) -.0005(12) -.0133(14)
N(1) .021(2) .061(2) .0179(15) -.006(2) -.0012(14) -.0071(15)
N(2) .024(2) .053(2) .026(2) -.003(2) -.001(2) -.007(2)
N(3) .017(2) .063(2) .021(2) -.003(2) -.0017(14) -.0143(15)
N(4) .023(2) .053(2) .033(2) -.001(2) -.001(2) .000(2)
C(1) .014(2) .060(3) .019(2) -.005(2) -.004(2) -.003(2)
C(2) .037(2) .065(3) .038(2) -.004(2) -.007(2) -.019(2)
C(3) .033(2) .056(3) .037(2) -.007(2) -.006(2) -.003(2)
C(4) .045(3) .068(3) .046(3) .006(3) .000(2) -.027(2)
C(5) .038(3) .056(3) .041(2) .008(2) -.003(2) -.008(2)
Cl(1) .0340(6) .0589(7) .0441(6) -.0005(6) -.0047(5) -.0054(5)

loop_
_atom_site_label
_atom_site_fract_x
_atom_site_fract_y
_atom_site_fract_z
_atom_site_U_iso_or_equiv
_atom_site_thermal_displace_type
_atom_site_calc_flag
_atom_site_refinement_flags
_atom_site_occupancy
_atom_site_disorder_group
_atom_site_type_symbol
Co(1) .11559(7) .46597(7) .24939(5) .02598(14) Uani d . 1 . Co
O(1) -.1007(3) .4991(3) .3504(3) .0346(8) Uani d . 1 . O
O(2) -.0995(3) .4349(3) .1484(3) .0330(8) Uani d . 1 . O
O(3) -.3662(4) .4705(4) .2505(3) .0413(9) Uani d . 1 . O
N(1) .2910(4) .5199(4) .3795(3) .0340(10) Uani d . 1 . N
H(1A) .4015(4) .4817(4) .3663(3) .080 Uiso d R 1 . H
H(1B) .2577(4) .4790(4) .4727(3) .080 Uiso d R 1 . H
N(2) .1235(5) .6813(4) .1382(3) .0351(10) Uani d . 1 . N
H(2C) .0211(5) .7302(4) .1541(3) .080 Uiso d R 1 . H
H(2D) .1298(5) .6875(4) .0426(3) .080 Uiso d R 1 . H
N(3) .2958(4) .4096(4) .1230(3) .0333(9) Uani d . 1 . N
H(3A) .4062(4) .4418(4) .1417(3) .080 Uiso d R 1 . H
H(3B) .2682(4) .4564(4) .0296(3) .080 Uiso d R 1 . H
N(4) .1214(5) .2461(4) .3564(4) .0386(11) Uani d . 1 . N
H(4A) .0191(5) .2003(4) .3387(4) .080 Uiso d R 1 . H
H(4B) .1278(5) .2360(4) .4526(4) .080 Uiso d R 1 . H
C(1) -.1995(5) .4667(5) .2495(4) .0325(11) Uani d . 1 . C
C(2) .2985(7) .6911(6) .3484(5) .0459(14) Uani d . 1 . C
H(2A) .4106(7) .7210(6) .3835(5) .080 Uiso d R 1 . H
H(2B) .1996(7) .7291(6) .3954(5) .080 Uiso d R 1 . H
C(3) .2862(6) .7570(6) .1827(5) .0435(13) Uani d . 1 . C
H(3C) .2689(6) .8671(6) .1575(5) .080 Uiso d R 1 . H
H(3D) .3945(6) .7337(6) .1357(5) .080 Uiso d R 1 . H
C(4) .2964(7) .2403(6) .1464(5) .0509(14) Uani d . 1 . C
H(4C) .4082(7) .2086(6) .1100(5) .080 Uiso d R 1 . H
H(4D) .1970(7) .2087(6) .0967(5) .080 Uiso d R 1 . H
C(5) .2818(6) .1702(6) .3090(5) .0461(14) Uani d . 1 . C
H(5A) .2652(6) .0606(6) .3301(5) .080 Uiso d R 1 . H
H(5B) .3895(6) .1894(6) .3576(5) .080 Uiso d R 1 . H
Cl(1) -.2230(2) .96900(14) .24351(12) .0473(3) Uani d D 1 . Cl
O(11) -.0514(6) .9281(8) .3092(7) .072(2) Uiso d PD .50 1 O
O(12) -.3650(8) .9200(9) .3438(7) .092(3) Uiso d PD .50 1 O
O(13) -.2402(12) 1.1277(5) .1771(9) .095(3) Uiso d PD .50 1 O
O(14) -.2441(12) .8923(7) .1297(6) .096(3) Uiso d PD .50 1 O
O(11') -.3755(8) 1.0035(11) .1478(8) .142(5) Uiso d PD .50 2 O
O(12') -.0690(8) 1.0167(11) .1559(8) .134(4) Uiso d PD .50 2 O
O(13') -.2220(14) .8126(6) .3179(10) .123(4) Uiso d PD .50 2 O
O(14') -.2425(13) 1.0615(6) .3424(6) .108(3) Uiso d PD .50 2 O

loop_
_atom_type_symbol
_atom_type_description
_atom_type_scat_dispersion_real
_atom_type_scat_dispersion_imag
_atom_type_scat_source
C C 0.0033 0.0016 'International Tables Vol C Tables 4.2.6.8 and 6.1.1.4'
H H 0.0000 0.0000 'International Tables Vol C Tables 4.2.6.8 and 6.1.1.4'
N N 0.0061 0.0033 'International Tables Vol C Tables 4.2.6.8 and 6.1.1.4'
O O 0.0106 0.0060 'International Tables Vol C Tables 4.2.6.8 and 6.1.1.4'
Cl Cl 0.1484 0.1585 'International Tables Vol C Tables 4.2.6.8 and 6.1.1.4'
Co Co 0.3494 0.9721 'International Tables Vol C Tables 4.2.6.8 and 6.1.1.4'

loop_
_geom_angle_atom_site_label_1
_geom_angle_atom_site_label_2
_geom_angle_atom_site_label_3
_geom_angle
_geom_angle_publ_flag
O(1) Co(1) O(2) 68.40(10) yes
O(1) Co(1) N(3) 166.60(10) yes
O(2) Co(1) N(3) 98.70(10) yes
O(1) Co(1) N(2) 92.30(10) yes
O(2) Co(1) N(2) 90.90(10) yes
N(3) Co(1) N(2) 91.3(2) yes
O(1) Co(1) N(1) 97.60(10) yes
O(2) Co(1) N(1) 165.70(10) yes
N(3) Co(1) N(1) 95.50(10) yes
N(2) Co(1) N(1) 86.60(10) yes
O(1) Co(1) N(4) 91.10(10) yes
O(2) Co(1) N(4) 90.60(10) yes
N(3) Co(1) N(4) 85.4(2) yes
N(2) Co(1) N(4) 176.6(2) yes
N(1) Co(1) N(4) 92.8(2) yes
O(1) Co(1) C(1) 34.30(10) no
O(2) Co(1) C(1) 34.10(10) no
N(3) Co(1) C(1) 132.7(2) no
N(2) Co(1) C(1) 92.1(2) no
N(1) Co(1) C(1) 131.8(2) no
N(4) Co(1) C(1) 90.9(2) no
C(1) O(1) Co(1) 89.9(2) no
C(1) O(2) Co(1) 90.0(2) no
C(2) N(1) Co(1) 109.0(3) no
C(3) N(2) Co(1) 109.7(2) no
C(4) N(3) Co(1) 109.4(3) no
C(5) N(4) Co(1) 109.4(3) no
O(3) C(1) O(2) 125.2(4) yes
O(3) C(1) O(1) 123.0(4) yes
O(2) C(1) O(1) 111.7(3) yes
O(3) C(1) Co(1) 178.4(4) no
O(2) C(1) Co(1) 55.9(2) no
O(1) C(1) Co(1) 55.8(2) no
N(1) C(2) C(3) 107.1(4) no
N(2) C(3) C(2) 105.1(3) no
N(3) C(4) C(5) 106.4(4) no
N(4) C(5) C(4) 105.6(4) no
O(13) Cl(1) O(12) 110.0(5) no
O(13') Cl(1) O(12') 114.2(5) no
O(13) Cl(1) O(11) 112.6(5) no
O(12) Cl(1) O(11) 111.4(4) no
O(13') Cl(1) O(14') 110.6(4) no
O(12') Cl(1) O(14') 109.2(5) no
O(13') Cl(1) O(11') 109.8(6) no
O(12') Cl(1) O(11') 106.0(4) no
O(14') Cl(1) O(11') 106.8(5) no
O(13) Cl(1) O(14) 106.5(4) no
O(12) Cl(1) O(14) 107.5(4) no
O(11) Cl(1) O(14) 108.6(4) no

loop_
_geom_bond_atom_site_label_1
_geom_bond_atom_site_label_2
_geom_bond_site_symmetry_2
_geom_bond_distance
_geom_bond_publ_flag
Co(1) O(1) . 1.917(3) yes
Co(1) O(2) . 1.919(3) yes
Co(1) N(1) . 1.949(3) yes
Co(1) N(2) . 1.942(3) yes
Co(1) N(3) . 1.941(3) yes
Co(1) N(4) . 1.965(4) yes
O(1) C(1) . 1.306(5) yes
O(2) C(1) . 1.300(5) yes
O(3) C(1) . 1.227(5) yes
N(1) C(2) . 1.488(6) no
N(2) C(3) . 1.503(6) no
N(3) C(4) . 1.477(6) no
N(4) C(5) . 1.484(6) no
C(2) C(3) . 1.534(6) no
C(4) C(5) . 1.514(6) no
Cl(1) O(13') . 1.393(5) no
Cl(1) O(13) . 1.401(5) no
Cl(1) O(12) . 1.405(5) no
Cl(1) O(12') . 1.405(6) no
Cl(1) O(11) . 1.412(5) no
Cl(1) O(14') . 1.422(6) no
Cl(1) O(11') . 1.428(6) no
Cl(1) O(14) . 1.445(5) no
